data_7119393
loop_
_publ_author_name
'Davin, Laia'
'McLellan, Ross'
'Hern\'an-G\'omez, Alberto'
'Clegg, William'
'Kennedy, Alan R.'
'Mertens, Maria'
'Stepek, Iain A.'
'Hevia, Eva'

_publ_section_title
;
 Regioselective magnesiation of N-heterocyclic molecules: securing
 insecure cyclic anions by a \b-diketiminate-magnesium clamp.
;
_journal_issue 26
_journal_name_full 'Chemical communications (Cambridge, England)'
_journal_page_first 3653
_journal_page_last 3656
_journal_paper_doi 10.1039/c6cc09675a
_journal_volume 53
_journal_year 2017
_chemical_formula_moiety 'C86 H102 Mg2 N10, C7 H8'
_chemical_formula_sum 'C93 H110 Mg2 N10'
_chemical_formula_weight 1416.52
_chemical_properties_physical ', Air-sensitive,Moisture-sensitive,Oxygen-sensitive'
_space_group_crystal_system monoclinic
_space_group_IT_number 14
_space_group_name_Hall '-P 2yn'
_space_group_name_H-M_alt 'P 1 21/n 1'
_symmetry_space_group_name_Hall '-P 2yn'
_symmetry_space_group_name_H-M 'P 1 21/n 1'
_atom_sites_solution_hydrogens geom
_atom_sites_solution_primary iterative
_audit_creation_date 2016-05-09
_audit_creation_method
;
Olex2 1.2
(compiled 2016.02.19 svn.r3266 for OlexSys, GUI svn.r5155)
;
_audit_update_record
;
2016-11-28 deposited with the CCDC.
2017-01-06 downloaded from the CCDC.
;
_cell_angle_alpha 90
_cell_angle_beta 104.615(4)
_cell_angle_gamma 90
_cell_formula_units_Z 2
_cell_length_a 15.3537(5)
_cell_length_b 14.2772(5)
_cell_length_c 19.1707(8)
_cell_measurement_reflns_used 10900
_cell_measurement_temperature 123.1
_cell_measurement_theta_max 29.2899
_cell_measurement_theta_min 3.1966
_cell_volume 4066.4(3)
_computing_cell_refinement
;
CrysAlisPro, Oxford Diffraction Ltd.,
Version 1.171.34.40 (release 27-08-2010 CrysAlis171 .NET)
(compiled Aug 27 2010,11:50:40)
;
_computing_data_collection
;
CrysAlisPro, Oxford Diffraction Ltd.,
Version 1.171.34.40 (release 27-08-2010 CrysAlis171 .NET)
(compiled Aug 27 2010,11:50:40)
;
_computing_data_reduction
;
CrysAlisPro, Oxford Diffraction Ltd.,
Version 1.171.34.40 (release 27-08-2010 CrysAlis171 .NET)
(compiled Aug 27 2010,11:50:40)
;
_computing_molecular_graphics 'Olex2 (Dolomanov et al., 2009)'
_computing_publication_material 'Olex2 (Dolomanov et al., 2009)'
_computing_structure_refinement 'olex2.refine (Bourhis et al., 2015)'
_computing_structure_solution 'olex2.solve (Bourhis et al., 2015)'
_diffrn_ambient_temperature 123.1
_diffrn_detector_area_resol_mean 16.0727
_diffrn_measured_fraction_theta_full 0.998
_diffrn_measured_fraction_theta_max 0.929
_diffrn_measurement_details
;
#__ type_ start__ end____ width___ exp.time_
  1 omega  -13.00   24.00   1.0000   13.7900
omega____ theta____ kappa____ phi______ frames
    -       30.1499   77.0000   60.0000 37

#__ type_ start__ end____ width___ exp.time_
  2 omega   64.00  101.00   1.0000   13.7900
omega____ theta____ kappa____ phi______ frames
    -       30.1499   77.0000   60.0000 37

#__ type_ start__ end____ width___ exp.time_
  3 omega -123.00  -47.00   1.0000   13.7900
omega____ theta____ kappa____ phi______ frames
    -      -30.9312  179.0000   60.0000 76

#__ type_ start__ end____ width___ exp.time_
  4 omega  -66.00   52.00   1.0000   13.7900
omega____ theta____ kappa____ phi______ frames
    -      -30.9312   77.0000   90.0000 118

#__ type_ start__ end____ width___ exp.time_
  5 omega  -43.00   13.00   1.0000   13.7900
omega____ theta____ kappa____ phi______ frames
    -      -30.9312  -81.0000  -93.0000 56

#__ type_ start__ end____ width___ exp.time_
  6 omega  -13.00   55.00   1.0000   13.7900
omega____ theta____ kappa____ phi______ frames
    -       30.1499   77.0000  150.0000 68
;
_diffrn_measurement_device_type 'Xcalibur, Eos'
_diffrn_measurement_method '\w scans'
_diffrn_orient_matrix_UB_11 -0.0313915000
_diffrn_orient_matrix_UB_12 0.0362979000
_diffrn_orient_matrix_UB_13 0.0003765000
_diffrn_orient_matrix_UB_21 0.0321802000
_diffrn_orient_matrix_UB_22 0.0232014000
_diffrn_orient_matrix_UB_23 0.0276595000
_diffrn_orient_matrix_UB_31 0.0159191000
_diffrn_orient_matrix_UB_32 0.0247985000
_diffrn_orient_matrix_UB_33 -0.0264084000
_diffrn_radiation_monochromator graphite
_diffrn_radiation_type MoK\a
_diffrn_radiation_wavelength 0.71073
_diffrn_reflns_av_R_equivalents 0.0280
_diffrn_reflns_av_unetI/netI 0.0395
_diffrn_reflns_Laue_measured_fraction_full 0.998
_diffrn_reflns_Laue_measured_fraction_max 0.929
_diffrn_reflns_limit_h_max 20
_diffrn_reflns_limit_h_min -20
_diffrn_reflns_limit_k_max 19
_diffrn_reflns_limit_k_min -19
_diffrn_reflns_limit_l_max 26
_diffrn_reflns_limit_l_min -26
_diffrn_reflns_number 25760
_diffrn_reflns_point_group_measured_fraction_full 0.998
_diffrn_reflns_point_group_measured_fraction_max 0.929
_diffrn_reflns_theta_full 25.242
_diffrn_reflns_theta_max 29.355
_diffrn_reflns_theta_min 3.203
_diffrn_source 'Enhance (Mo) X-ray Source'
_exptl_absorpt_coefficient_mu 0.082
_exptl_absorpt_correction_T_max 1.00000
_exptl_absorpt_correction_T_min 0.83166
_exptl_absorpt_correction_type multi-scan
_exptl_absorpt_process_details
;
CrysAlisPro, Oxford Diffraction Ltd.,
Version 1.171.34.40 (release 27-08-2010 CrysAlis171 .NET)
(compiled Aug 27 2010,11:50:40)
Empirical absorption correction using spherical harmonics,
 implemented in SCALE3 ABSPACK scaling algorithm.
;
_exptl_crystal_colour colourless
_exptl_crystal_colour_primary colourless
_exptl_crystal_density_diffrn 1.157
_exptl_crystal_description prism
_exptl_crystal_F_000 1524
_exptl_crystal_size_max 0.6
_exptl_crystal_size_mid 0.6
_exptl_crystal_size_min 0.4
_refine_diff_density_max 0.276
_refine_diff_density_min -0.238
_refine_diff_density_rms 0.042
_refine_ls_extinction_method none
_refine_ls_goodness_of_fit_ref 1.026
_refine_ls_hydrogen_treatment constr
_refine_ls_matrix_type full
_refine_ls_number_parameters 516
_refine_ls_number_reflns 10388
_refine_ls_number_restraints 0
_refine_ls_restrained_S_all 1.026
_refine_ls_R_factor_all 0.0690
_refine_ls_R_factor_gt 0.0453
_refine_ls_shift/su_max 0.001
_refine_ls_shift/su_mean 0.000
_refine_ls_structure_factor_coef Fsqd
_refine_ls_weighting_details
;
 w=1/[\s^2^(Fo^2^)+(0.0449P)^2^+1.5275P]
 where P=(Fo^2^+2Fc^2^)/3
;
_refine_ls_weighting_scheme calc
_refine_ls_wR_factor_gt 0.1034
_refine_ls_wR_factor_ref 0.1183
_reflns_Friedel_coverage 0.000
_reflns_number_gt 7675
_reflns_number_total 10388
_reflns_threshold_expression 'I > 2\s(I)'
_cod_data_source_file c6cc09675a2.cif
_cod_data_source_block ld361c
_cod_depositor_comments 'Adding full bibliography for 7119393--7119397.cif.'
_cod_database_code 7119393
_shelxl_version_number 2013-2
_shelx_space_group_comment
;
The symmetry employed for this shelxl refinement is uniquely defined
by the following loop, which should always be used as a source of
symmetry information in preference to the above space-group names.
They are only intended as comments.
;
_reflns_odcompleteness_completeness 99.75
_reflns_odcompleteness_iscentric 1
_reflns_odcompleteness_theta 27.82
_olex2_refinement_description
;
1. Fixed Uiso
 At 1.2 times of:
  All C(H) groups
 At 1.5 times of:
  All C(H,H,H) groups
2. Others
 Fixed Sof: C44(0.5) C45(0.5) H1S(0.5) C46(0.5) H6S(0.5) C47(0.5) H5S(0.5)
 C48(0.5) H4S(0.5) C49(0.5) H3S(0.5) C50(0.5) H7S1(0.5) H7S2(0.5) H7S3(0.5)
3.a Ternary CH refined with riding coordinates:
 C7(H30), C10(H27), C24(H42), C27(H39)
3.b Aromatic/amide H refined with riding coordinates:
 C3(H22), C4(H23), C5(H24), C15(H16), C20(H35), C21(H36), C22(H37), C33(H8),
 C34(H7), C35(H6), C36(H5), C37(H4), C39(H14), C40(H13), C41(H12), C42(H11),
 C43(H10), C45(H1S), C46(H6S), C47(H5S), C48(H4S), C49(H3S)
3.c Idealised Me refined as rotating group:
 C8(H32A,H32B,H32C), C9(H31A,H31B,H31C), C11(H28A,H28B,H28C), C12(H29A,H29B,
 H29C), C13(H19A,H19B,H19C), C17(H18A,H18B,H18C), C25(H43A,H43B,H43C), C26(H44A,
 H44B,H44C), C28(H41A,H41B,H41C), C29(H40A,H40B,H40C), C50(H7S1,H7S2,H7S3)
;
_olex2_submission_original_sample_id LD361
_olex2_submission_special_instructions 'No special instructions were received'

loop_
_space_group_symop_operation_xyz
'x, y, z'
'-x+1/2, y+1/2, -z+1/2'
'-x, -y, -z'
'x-1/2, -y-1/2, z-1/2'

loop_
_atom_site_label
_atom_site_type_symbol
_atom_site_fract_x
_atom_site_fract_y
_atom_site_fract_z
_atom_site_U_iso_or_equiv
_atom_site_adp_type
_atom_site_occupancy
_atom_site_site_symmetry_order
_atom_site_calc_flag
_atom_site_refinement_flags_posn
_atom_site_refinement_flags_occupancy
_atom_site_disorder_assembly
_atom_site_disorder_group
Mg1 Mg 0.38390(3) 0.97192(3) 0.53054(2) 0.01684(10) Uani 1 1 d . . . .
N1 N 0.33638(7) 0.97568(8) 0.62287(6) 0.0190(2) Uani 1 1 d . . . .
C1 C 0.38128(9) 1.03022(10) 0.68478(7) 0.0217(3) Uani 1 1 d . . . .
C2 C 0.45138(9) 0.99147(10) 0.73889(8) 0.0250(3) Uani 1 1 d . . . .
N3 N 0.59410(7) 0.76127(8) 0.54171(6) 0.0207(2) Uani 1 1 d . . . .
C3 C 0.48980(10) 1.04705(12) 0.79846(9) 0.0333(3) Uani 1 1 d . . . .
H22 H 0.5360 1.0215 0.8362 0.040 Uiso 1 1 calc R . . .
N4 N 0.62988(7) 0.83302(8) 0.51392(6) 0.0221(2) Uani 1 1 d . . . .
C4 C 0.46261(11) 1.13800(12) 0.80406(9) 0.0369(4) Uani 1 1 d . . . .
H23 H 0.4897 1.1743 0.8453 0.044 Uiso 1 1 calc R . . .
N5 N 0.57337(7) 0.90387(8) 0.51089(6) 0.0194(2) Uani 1 1 d . . . .
C5 C 0.39581(11) 1.17618(11) 0.74946(9) 0.0333(4) Uani 1 1 d . . . .
H24 H 0.3781 1.2394 0.7532 0.040 Uiso 1 1 calc R . . .
C6 C 0.35374(9) 1.12376(10) 0.68894(8) 0.0253(3) Uani 1 1 d . . . .
C7 C 0.48658(9) 0.89279(11) 0.73451(8) 0.0275(3) Uani 1 1 d . . . .
H30 H 0.4481 0.8620 0.6906 0.033 Uiso 1 1 calc R . . .
C8 C 0.48309(12) 0.83310(13) 0.80009(10) 0.0405(4) Uani 1 1 d . . . .
H32A H 0.5239 0.8595 0.8434 0.061 Uiso 1 1 calc GR . . .
H32B H 0.5016 0.7689 0.7929 0.061 Uiso 1 1 calc GR . . .
H32C H 0.4215 0.8327 0.8060 0.061 Uiso 1 1 calc GR . . .
C9 C 0.58331(10) 0.89602(13) 0.72660(9) 0.0361(4) Uani 1 1 d . . . .
H31A H 0.5853 0.9330 0.6840 0.054 Uiso 1 1 calc GR . . .
H31B H 0.6042 0.8322 0.7212 0.054 Uiso 1 1 calc GR . . .
H31C H 0.6224 0.9249 0.7696 0.054 Uiso 1 1 calc GR . . .
C10 C 0.27922(10) 1.16619(11) 0.63008(8) 0.0292(3) Uani 1 1 d . . . .
H27 H 0.2794 1.1332 0.5841 0.035 Uiso 1 1 calc R . . .
C11 C 0.29362(14) 1.27045(12) 0.61857(10) 0.0424(4) Uani 1 1 d . . . .
H28A H 0.2839 1.3061 0.6596 0.064 Uiso 1 1 calc GR . . .
H28B H 0.2509 1.2914 0.5743 0.064 Uiso 1 1 calc GR . . .
H28C H 0.3552 1.2806 0.6144 0.064 Uiso 1 1 calc GR . . .
C12 C 0.18686(11) 1.15025(14) 0.64444(11) 0.0436(4) Uani 1 1 d . . . .
H29A H 0.1748 1.0829 0.6449 0.065 Uiso 1 1 calc GR . . .
H29B H 0.1405 1.1803 0.6064 0.065 Uiso 1 1 calc GR . . .
H29C H 0.1860 1.1774 0.6912 0.065 Uiso 1 1 calc GR . . .
C13 C 0.24838(9) 0.90763(11) 0.70231(8) 0.0279(3) Uani 1 1 d . . . .
H19A H 0.2827 0.8537 0.7263 0.042 Uiso 1 1 calc GR . . .
H19B H 0.1839 0.8960 0.6958 0.042 Uiso 1 1 calc GR . . .
H19C H 0.2659 0.9637 0.7320 0.042 Uiso 1 1 calc GR . . .
C14 C 0.26786(8) 0.92232(10) 0.62941(7) 0.0208(3) Uani 1 1 d . . . .
C15 C 0.20925(8) 0.87507(10) 0.57207(7) 0.0213(3) Uani 1 1 d . . . .
H16 H 0.1693 0.8322 0.5858 0.026 Uiso 1 1 calc R . . .
C16 C 0.20090(8) 0.88168(10) 0.49788(8) 0.0212(3) Uani 1 1 d . . . .
C17 C 0.12129(10) 0.82976(12) 0.45086(9) 0.0321(3) Uani 1 1 d . . . .
H18A H 0.0652 0.8566 0.4576 0.048 Uiso 1 1 calc GR . . .
H18B H 0.1247 0.7634 0.4644 0.048 Uiso 1 1 calc GR . . .
H18C H 0.1225 0.8357 0.4002 0.048 Uiso 1 1 calc GR . . .
C18 C 0.23171(8) 0.94811(10) 0.39307(7) 0.0214(3) Uani 1 1 d . . . .
C19 C 0.27515(9) 0.90189(10) 0.34629(8) 0.0233(3) Uani 1 1 d . . . .
C20 C 0.25361(10) 0.92771(12) 0.27405(8) 0.0307(3) Uani 1 1 d . . . .
H35 H 0.2821 0.8966 0.2419 0.037 Uiso 1 1 calc R . . .
C21 C 0.19193(10) 0.99735(13) 0.24799(9) 0.0359(4) Uani 1 1 d . . . .
H36 H 0.1793 1.0152 0.1987 0.043 Uiso 1 1 calc R . . .
C22 C 0.14853(10) 1.04104(12) 0.29391(9) 0.0337(4) Uani 1 1 d . . . .
H37 H 0.1059 1.0889 0.2756 0.040 Uiso 1 1 calc R . . .
C23 C 0.16556(9) 1.01681(11) 0.36637(8) 0.0265(3) Uani 1 1 d . . . .
C24 C 0.34024(9) 0.82209(10) 0.37257(8) 0.0261(3) Uani 1 1 d . . . .
H42 H 0.3584 0.8251 0.4264 0.031 Uiso 1 1 calc R . . .
C25 C 0.42534(12) 0.82801(16) 0.34652(11) 0.0524(5) Uani 1 1 d . . . .
H43A H 0.4105 0.8189 0.2942 0.079 Uiso 1 1 calc GR . . .
H43B H 0.4675 0.7792 0.3700 0.079 Uiso 1 1 calc GR . . .
H43C H 0.4531 0.8897 0.3585 0.079 Uiso 1 1 calc GR . . .
C26 C 0.29456(14) 0.72782(14) 0.35174(14) 0.0594(6) Uani 1 1 d . . . .
H44A H 0.2413 0.7232 0.3710 0.089 Uiso 1 1 calc GR . . .
H44B H 0.3367 0.6773 0.3718 0.089 Uiso 1 1 calc GR . . .
H44C H 0.2763 0.7223 0.2991 0.089 Uiso 1 1 calc GR . . .
C27 C 0.11030(9) 1.06173(12) 0.41309(9) 0.0326(3) Uani 1 1 d . . . .
H39 H 0.1264 1.0302 0.4612 0.039 Uiso 1 1 calc R . . .
C28 C 0.13027(12) 1.16604(13) 0.42491(11) 0.0449(4) Uani 1 1 d . . . .
H41A H 0.1943 1.1748 0.4484 0.067 Uiso 1 1 calc GR . . .
H41B H 0.0939 1.1919 0.4556 0.067 Uiso 1 1 calc GR . . .
H41C H 0.1155 1.1984 0.3783 0.067 Uiso 1 1 calc GR . . .
C29 C 0.00938(10) 1.04702(15) 0.37990(12) 0.0499(5) Uani 1 1 d . . . .
H40A H -0.0095 1.0839 0.3356 0.075 Uiso 1 1 calc GR . . .
H40B H -0.0245 1.0672 0.4142 0.075 Uiso 1 1 calc GR . . .
H40C H -0.0023 0.9805 0.3687 0.075 Uiso 1 1 calc GR . . .
C30 C 0.49918(8) 0.87995(9) 0.53642(7) 0.0193(3) Uani 1 1 d . . . .
C31 C 0.51470(8) 0.78643(9) 0.55666(7) 0.0196(3) Uani 1 1 d . . . .
C32 C 0.46628(9) 0.72251(9) 0.59417(8) 0.0218(3) Uani 1 1 d . . . .
C33 C 0.51158(10) 0.66315(11) 0.64932(8) 0.0280(3) Uani 1 1 d . . . .
H8 H 0.5755 0.6607 0.6615 0.034 Uiso 1 1 calc R . . .
C34 C 0.46422(11) 0.60787(12) 0.68636(9) 0.0356(4) Uani 1 1 d . . . .
H7 H 0.4958 0.5672 0.7234 0.043 Uiso 1 1 calc R . . .
C35 C 0.37125(12) 0.61141(12) 0.66984(10) 0.0376(4) Uani 1 1 d . . . .
H6 H 0.3389 0.5736 0.6955 0.045 Uiso 1 1 calc R . . .
C36 C 0.32601(10) 0.67030(11) 0.61588(9) 0.0329(4) Uani 1 1 d . . . .
H5 H 0.2622 0.6736 0.6047 0.039 Uiso 1 1 calc R . . .
C37 C 0.37278(9) 0.72488(10) 0.57765(9) 0.0263(3) Uani 1 1 d . . . .
H4 H 0.3406 0.7642 0.5399 0.032 Uiso 1 1 calc R . . .
C38 C 0.63339(9) 0.66991(10) 0.54205(8) 0.0240(3) Uani 1 1 d . . . .
C39 C 0.71864(10) 0.65339(12) 0.58433(9) 0.0323(3) Uani 1 1 d . . . .
H14 H 0.7509 0.7010 0.6148 0.039 Uiso 1 1 calc R . . .
C40 C 0.75663(12) 0.56536(14) 0.58143(10) 0.0435(4) Uani 1 1 d . . . .
H13 H 0.8156 0.5527 0.6100 0.052 Uiso 1 1 calc R . . .
C41 C 0.70940(13) 0.49655(12) 0.53749(11) 0.0451(5) Uani 1 1 d . . . .
H12 H 0.7360 0.4368 0.5357 0.054 Uiso 1 1 calc R . . .
C42 C 0.62388(12) 0.51389(12) 0.49616(11) 0.0405(4) Uani 1 1 d . . . .
H11 H 0.5911 0.4659 0.4664 0.049 Uiso 1 1 calc R . . .
C43 C 0.58536(10) 0.60145(11) 0.49785(9) 0.0314(3) Uani 1 1 d . . . .
H10 H 0.5266 0.6141 0.4689 0.038 Uiso 1 1 calc R . . .
C44 C 0.4411(3) 0.9932(3) 0.9603(2) 0.0353(8) Uani 0.5 1 d . P A -1
C45 C 0.4944(4) 0.9169(4) 0.9858(3) 0.0387(11) Uani 0.5 1 d . P A -1
H1S H 0.4726 0.8557 0.9719 0.046 Uiso 0.5 1 calc R P A -1
C46 C 0.5789(4) 0.9283(4) 1.0312(3) 0.0538(12) Uani 0.5 1 d . P A -1
H6S H 0.6153 0.8750 1.0478 0.065 Uiso 0.5 1 calc R P A -1
C47 C 0.6107(4) 1.0157(4) 1.0522(3) 0.0562(13) Uani 0.5 1 d . P A -1
H5S H 0.6689 1.0233 1.0837 0.067 Uiso 0.5 1 calc R P A -1
C48 C 0.5587(4) 1.0924(4) 1.0279(3) 0.0559(14) Uani 0.5 1 d . P A -1
H4S H 0.5810 1.1533 1.0424 0.067 Uiso 0.5 1 calc R P A -1
C49 C 0.4741(5) 1.0817(4) 0.9824(3) 0.0420(12) Uani 0.5 1 d . P A -1
H3S H 0.4381 1.1353 0.9660 0.050 Uiso 0.5 1 calc R P A -1
C50 C 0.3506(3) 0.9821(3) 0.9089(3) 0.0492(10) Uani 0.5 1 d . P A -1
H7S1 H 0.3447 0.9184 0.8891 0.074 Uiso 0.5 1 calc GR P A -1
H7S2 H 0.3442 1.0274 0.8695 0.074 Uiso 0.5 1 calc GR P A -1
H7S3 H 0.3036 0.9931 0.9343 0.074 Uiso 0.5 1 calc GR P A -1
N2 N 0.25814(7) 0.92831(8) 0.46892(6) 0.0196(2) Uani 1 1 d . . . .

loop_
_atom_site_aniso_label
_atom_site_aniso_U_11
_atom_site_aniso_U_22
_atom_site_aniso_U_33
_atom_site_aniso_U_23
_atom_site_aniso_U_13
_atom_site_aniso_U_12
Mg1 0.01440(19) 0.0172(2) 0.0195(2) 0.00027(17) 0.00529(16) 0.00033(16)
N1 0.0164(5) 0.0203(6) 0.0207(6) -0.0006(5) 0.0057(4) 0.0009(4)
C1 0.0219(6) 0.0249(7) 0.0206(7) -0.0009(6) 0.0094(5) -0.0023(5)
C2 0.0243(6) 0.0269(8) 0.0239(7) -0.0011(6) 0.0060(5) -0.0049(6)
N3 0.0205(5) 0.0179(6) 0.0256(6) 0.0031(5) 0.0092(4) 0.0028(4)
C3 0.0322(7) 0.0374(9) 0.0270(8) -0.0026(7) 0.0013(6) -0.0070(7)
N4 0.0201(5) 0.0204(6) 0.0270(6) 0.0039(5) 0.0081(5) 0.0021(4)
C4 0.0443(9) 0.0368(9) 0.0289(9) -0.0114(7) 0.0081(7) -0.0139(7)
N5 0.0173(5) 0.0190(6) 0.0222(6) 0.0013(4) 0.0053(4) 0.0027(4)
C5 0.0442(9) 0.0261(8) 0.0340(9) -0.0081(7) 0.0180(7) -0.0052(7)
C6 0.0290(7) 0.0257(7) 0.0247(7) -0.0016(6) 0.0135(6) -0.0014(6)
C7 0.0238(6) 0.0276(8) 0.0269(8) 0.0006(6) -0.0013(6) -0.0016(6)
C8 0.0448(9) 0.0358(9) 0.0372(10) 0.0094(8) 0.0034(7) 0.0006(8)
C9 0.0252(7) 0.0390(9) 0.0404(10) -0.0030(7) 0.0016(6) 0.0009(7)
C10 0.0372(8) 0.0248(8) 0.0293(8) 0.0005(6) 0.0156(6) 0.0073(6)
C11 0.0667(12) 0.0276(9) 0.0384(10) 0.0033(7) 0.0233(9) 0.0095(8)
C12 0.0362(9) 0.0459(11) 0.0523(11) 0.0114(9) 0.0180(8) 0.0137(8)
C13 0.0247(7) 0.0359(8) 0.0246(8) 0.0028(6) 0.0091(6) -0.0039(6)
C14 0.0184(6) 0.0210(7) 0.0248(7) 0.0027(5) 0.0087(5) 0.0035(5)
C15 0.0174(6) 0.0209(7) 0.0274(7) 0.0011(6) 0.0091(5) -0.0018(5)
C16 0.0167(6) 0.0196(7) 0.0275(7) -0.0029(5) 0.0059(5) -0.0004(5)
C17 0.0275(7) 0.0361(9) 0.0329(9) -0.0050(7) 0.0078(6) -0.0130(6)
C18 0.0178(6) 0.0225(7) 0.0226(7) 0.0001(5) 0.0026(5) -0.0050(5)
C19 0.0207(6) 0.0259(7) 0.0224(7) -0.0001(6) 0.0035(5) -0.0054(5)
C20 0.0300(7) 0.0398(9) 0.0222(7) -0.0008(7) 0.0062(6) -0.0070(7)
C21 0.0337(8) 0.0456(10) 0.0246(8) 0.0081(7) 0.0001(6) -0.0064(7)
C22 0.0255(7) 0.0338(9) 0.0365(9) 0.0091(7) -0.0022(6) -0.0008(6)
C23 0.0190(6) 0.0270(8) 0.0307(8) 0.0019(6) 0.0010(5) -0.0029(5)
C24 0.0274(7) 0.0288(8) 0.0228(7) -0.0033(6) 0.0076(6) 0.0003(6)
C25 0.0370(9) 0.0687(14) 0.0588(13) 0.0201(11) 0.0256(9) 0.0152(9)
C26 0.0497(11) 0.0314(10) 0.0900(17) -0.0052(10) 0.0043(11) -0.0017(9)
C27 0.0218(7) 0.0320(8) 0.0412(9) -0.0010(7) 0.0027(6) 0.0054(6)
C28 0.0394(9) 0.0343(10) 0.0538(12) -0.0019(8) -0.0017(8) 0.0088(8)
C29 0.0226(7) 0.0605(13) 0.0642(13) -0.0106(10) 0.0066(8) 0.0047(8)
C30 0.0182(6) 0.0194(7) 0.0205(7) 0.0000(5) 0.0054(5) -0.0007(5)
C31 0.0183(6) 0.0198(7) 0.0214(7) 0.0000(5) 0.0062(5) 0.0021(5)
C32 0.0254(6) 0.0163(6) 0.0269(7) -0.0003(5) 0.0128(5) 0.0015(5)
C33 0.0300(7) 0.0267(8) 0.0301(8) 0.0047(6) 0.0128(6) 0.0051(6)
C34 0.0452(9) 0.0294(8) 0.0375(9) 0.0112(7) 0.0207(7) 0.0071(7)
C35 0.0459(9) 0.0280(8) 0.0497(11) 0.0076(7) 0.0319(8) 0.0004(7)
C36 0.0304(7) 0.0245(8) 0.0506(10) 0.0015(7) 0.0227(7) 0.0006(6)
C37 0.0263(7) 0.0183(7) 0.0373(8) 0.0023(6) 0.0139(6) 0.0024(5)
C38 0.0266(6) 0.0202(7) 0.0296(8) 0.0063(6) 0.0155(6) 0.0067(5)
C39 0.0310(7) 0.0349(9) 0.0330(9) 0.0078(7) 0.0113(6) 0.0104(6)
C40 0.0388(9) 0.0465(11) 0.0484(11) 0.0179(9) 0.0171(8) 0.0235(8)
C41 0.0597(11) 0.0266(9) 0.0611(12) 0.0135(8) 0.0376(10) 0.0207(8)
C42 0.0516(10) 0.0232(8) 0.0566(12) -0.0019(8) 0.0317(9) 0.0023(7)
C43 0.0334(8) 0.0246(8) 0.0404(9) 0.0002(7) 0.0170(7) 0.0021(6)
C44 0.0325(18) 0.043(2) 0.035(2) -0.0045(15) 0.0161(16) -0.0041(17)
C45 0.049(4) 0.035(2) 0.034(3) -0.005(2) 0.013(3) 0.002(2)
C46 0.055(3) 0.067(3) 0.038(3) 0.000(2) 0.009(2) 0.012(3)
C47 0.043(3) 0.092(4) 0.032(2) -0.008(3) 0.007(2) -0.011(3)
C48 0.069(3) 0.061(3) 0.040(3) -0.013(2) 0.019(3) -0.030(3)
C49 0.057(4) 0.039(2) 0.032(3) -0.007(2) 0.015(3) -0.006(3)
C50 0.034(2) 0.056(3) 0.060(3) -0.006(2) 0.015(2) -0.0020(18)
N2 0.0168(5) 0.0198(6) 0.0224(6) -0.0007(5) 0.0054(4) -0.0011(4)

loop_
_atom_type_symbol
_atom_type_description
_atom_type_scat_dispersion_real
_atom_type_scat_dispersion_imag
_atom_type_scat_source
Mg Mg 0.0486 0.0363 'International Tables Vol C Tables 4.2.6.8 and 6.1.1.4'
N N 0.0061 0.0033 'International Tables Vol C Tables 4.2.6.8 and 6.1.1.4'
C C 0.0033 0.0016 'International Tables Vol C Tables 4.2.6.8 and 6.1.1.4'
H H 0.0000 0.0000 'International Tables Vol C Tables 4.2.6.8 and 6.1.1.4'

loop_
_geom_angle_atom_site_label_1
_geom_angle_atom_site_label_2
_geom_angle_atom_site_label_3
_geom_angle
_geom_angle_site_symmetry_1
_geom_angle_site_symmetry_3
N1 Mg1 N5 120.47(5) . 3_676
N1 Mg1 C30 115.19(5) . .
N1 Mg1 N2 90.93(4) . .
N5 Mg1 C30 101.51(5) 3_676 .
N2 Mg1 N5 111.59(5) . 3_676
N2 Mg1 C30 118.14(5) . .
C1 N1 Mg1 121.17(8) . .
C14 N1 Mg1 121.43(9) . .
C14 N1 C1 117.20(11) . .
C2 C1 N1 120.87(12) . .
C2 C1 C6 121.05(13) . .
C6 C1 N1 118.08(12) . .
C1 C2 C7 122.75(13) . .
C3 C2 C1 117.88(14) . .
C3 C2 C7 119.37(13) . .
N4 N3 C31 111.11(11) . .
N4 N3 C38 118.94(10) . .
C31 N3 C38 129.24(11) . .
C2 C3 H22 119.1 . .
C4 C3 C2 121.81(15) . .
C4 C3 H22 119.1 . .
N5 N4 N3 105.81(10) . .
C3 C4 H23 120.1 . .
C3 C4 C5 119.72(15) . .
C5 C4 H23 120.1 . .
N4 N5 Mg1 113.28(8) . 3_676
N4 N5 C30 112.49(11) . .
C30 N5 Mg1 134.22(9) . 3_676
C4 C5 H24 119.4 . .
C4 C5 C6 121.25(15) . .
C6 C5 H24 119.4 . .
C1 C6 C10 121.16(13) . .
C5 C6 C1 118.23(14) . .
C5 C6 C10 120.60(14) . .
C2 C7 H30 108.1 . .
C2 C7 C8 112.60(13) . .
C2 C7 C9 110.18(12) . .
C8 C7 H30 108.1 . .
C8 C7 C9 109.51(13) . .
C9 C7 H30 108.1 . .
C7 C8 H32A 109.5 . .
C7 C8 H32B 109.5 . .
C7 C8 H32C 109.5 . .
H32A C8 H32B 109.5 . .
H32A C8 H32C 109.5 . .
H32B C8 H32C 109.5 . .
C7 C9 H31A 109.5 . .
C7 C9 H31B 109.5 . .
C7 C9 H31C 109.5 . .
H31A C9 H31B 109.5 . .
H31A C9 H31C 109.5 . .
H31B C9 H31C 109.5 . .
C6 C10 H27 107.4 . .
C6 C10 C11 112.76(14) . .
C6 C10 C12 111.52(13) . .
C11 C10 H27 107.4 . .
C12 C10 H27 107.4 . .
C12 C10 C11 110.22(13) . .
C10 C11 H28A 109.5 . .
C10 C11 H28B 109.5 . .
C10 C11 H28C 109.5 . .
H28A C11 H28B 109.5 . .
H28A C11 H28C 109.5 . .
H28B C11 H28C 109.5 . .
C10 C12 H29A 109.5 . .
C10 C12 H29B 109.5 . .
C10 C12 H29C 109.5 . .
H29A C12 H29B 109.5 . .
H29A C12 H29C 109.5 . .
H29B C12 H29C 109.5 . .
H19A C13 H19B 109.5 . .
H19A C13 H19C 109.5 . .
H19B C13 H19C 109.5 . .
C14 C13 H19A 109.5 . .
C14 C13 H19B 109.5 . .
C14 C13 H19C 109.5 . .
N1 C14 C13 120.72(12) . .
N1 C14 C15 124.53(12) . .
C15 C14 C13 114.74(11) . .
C14 C15 H16 115.1 . .
C16 C15 C14 129.75(12) . .
C16 C15 H16 115.1 . .
C15 C16 C17 115.13(12) . .
N2 C16 C15 123.88(12) . .
N2 C16 C17 120.98(12) . .
C16 C17 H18A 109.5 . .
C16 C17 H18B 109.5 . .
C16 C17 H18C 109.5 . .
H18A C17 H18B 109.5 . .
H18A C17 H18C 109.5 . .
H18B C17 H18C 109.5 . .
C19 C18 C23 120.48(13) . .
C19 C18 N2 119.61(12) . .
C23 C18 N2 119.84(12) . .
C18 C19 C24 121.25(12) . .
C20 C19 C18 118.55(13) . .
C20 C19 C24 120.12(13) . .
C19 C20 H35 119.3 . .
C21 C20 C19 121.46(15) . .
C21 C20 H35 119.3 . .
C20 C21 H36 120.2 . .
C20 C21 C22 119.57(15) . .
C22 C21 H36 120.2 . .
C21 C22 H37 119.2 . .
C21 C22 C23 121.69(15) . .
C23 C22 H37 119.2 . .
C18 C23 C27 122.43(13) . .
C22 C23 C18 118.15(14) . .
C22 C23 C27 119.38(13) . .
C19 C24 H42 107.4 . .
C19 C24 C26 110.84(13) . .
C25 C24 C19 113.57(13) . .
C25 C24 H42 107.4 . .
C25 C24 C26 109.96(15) . .
C26 C24 H42 107.4 . .
C24 C25 H43A 109.5 . .
C24 C25 H43B 109.5 . .
C24 C25 H43C 109.5 . .
H43A C25 H43B 109.5 . .
H43A C25 H43C 109.5 . .
H43B C25 H43C 109.5 . .
C24 C26 H44A 109.5 . .
C24 C26 H44B 109.5 . .
C24 C26 H44C 109.5 . .
H44A C26 H44B 109.5 . .
H44A C26 H44C 109.5 . .
H44B C26 H44C 109.5 . .
C23 C27 H39 108.0 . .
C23 C27 C28 112.19(14) . .
C23 C27 C29 110.67(14) . .
C28 C27 H39 108.0 . .
C28 C27 C29 109.84(14) . .
C29 C27 H39 108.0 . .
C27 C28 H41A 109.5 . .
C27 C28 H41B 109.5 . .
C27 C28 H41C 109.5 . .
H41A C28 H41B 109.5 . .
H41A C28 H41C 109.5 . .
H41B C28 H41C 109.5 . .
C27 C29 H40A 109.5 . .
C27 C29 H40B 109.5 . .
C27 C29 H40C 109.5 . .
H40A C29 H40B 109.5 . .
H40A C29 H40C 109.5 . .
H40B C29 H40C 109.5 . .
N5 C30 Mg1 123.99(9) . .
N5 C30 C31 103.62(11) . .
C31 C30 Mg1 132.04(9) . .
N3 C31 C30 106.96(11) . .
N3 C31 C32 121.68(12) . .
C30 C31 C32 131.07(11) . .
C33 C32 C31 121.94(12) . .
C37 C32 C31 119.52(13) . .
C37 C32 C33 118.42(12) . .
C32 C33 H8 119.7 . .
C34 C33 C32 120.58(14) . .
C34 C33 H8 119.7 . .
C33 C34 H7 119.8 . .
C35 C34 C33 120.48(15) . .
C35 C34 H7 119.8 . .
C34 C35 H6 120.3 . .
C36 C35 C34 119.35(14) . .
C36 C35 H6 120.3 . .
C35 C36 H5 119.7 . .
C35 C36 C37 120.62(14) . .
C37 C36 H5 119.7 . .
C32 C37 H4 119.7 . .
C36 C37 C32 120.54(14) . .
C36 C37 H4 119.7 . .
C39 C38 N3 119.65(14) . .
C39 C38 C43 121.50(14) . .
C43 C38 N3 118.82(13) . .
C38 C39 H14 120.7 . .
C38 C39 C40 118.52(17) . .
C40 C39 H14 120.7 . .
C39 C40 H13 119.8 . .
C41 C40 C39 120.49(16) . .
C41 C40 H13 119.8 . .
C40 C41 H12 119.9 . .
C42 C41 C40 120.26(15) . .
C42 C41 H12 119.9 . .
C41 C42 H11 120.0 . .
C41 C42 C43 119.99(18) . .
C43 C42 H11 120.0 . .
C38 C43 C42 119.22(16) . .
C38 C43 H10 120.4 . .
C42 C43 H10 120.4 . .
C45 C44 C49 118.3(4) . .
C45 C44 C50 121.3(5) . .
C49 C44 C50 120.4(5) . .
C44 C45 H1S 119.6 . .
C44 C45 C46 120.8(5) . .
C46 C45 H1S 119.6 . .
C45 C46 H6S 119.9 . .
C47 C46 C45 120.3(6) . .
C47 C46 H6S 119.9 . .
C46 C47 H5S 120.1 . .
C46 C47 C48 119.9(5) . .
C48 C47 H5S 120.1 . .
C47 C48 H4S 119.9 . .
C47 C48 C49 120.2(5) . .
C49 C48 H4S 119.9 . .
C44 C49 H3S 119.7 . .
C48 C49 C44 120.5(6) . .
C48 C49 H3S 119.7 . .
C44 C50 H7S1 109.5 . .
C44 C50 H7S2 109.5 . .
C44 C50 H7S3 109.5 . .
H7S1 C50 H7S2 109.5 . .
H7S1 C50 H7S3 109.5 . .
H7S2 C50 H7S3 109.5 . .
C16 N2 Mg1 121.80(9) . .
C16 N2 C18 118.26(11) . .
C18 N2 Mg1 119.93(8) . .

loop_
_geom_bond_atom_site_label_1
_geom_bond_atom_site_label_2
_geom_bond_distance
_geom_bond_site_symmetry_2
Mg1 N1 2.0785(11) .
Mg1 N5 2.1139(12) 3_676
Mg1 C30 2.1838(13) .
Mg1 N2 2.0882(11) .
N1 C1 1.4412(17) .
N1 C14 1.3303(16) .
C1 C2 1.406(2) .
C1 C6 1.409(2) .
C2 C3 1.394(2) .
C2 C7 1.519(2) .
N3 N4 1.3351(15) .
N3 C31 1.3689(15) .
N3 C38 1.4364(17) .
C3 H22 0.9500 .
C3 C4 1.376(2) .
N4 N5 1.3245(15) .
C4 H23 0.9500 .
C4 C5 1.379(2) .
N5 Mg1 2.1139(12) 3_676
N5 C30 1.3911(15) .
C5 H24 0.9500 .
C5 C6 1.395(2) .
C6 C10 1.516(2) .
C7 H30 1.0000 .
C7 C8 1.531(2) .
C7 C9 1.531(2) .
C8 H32A 0.9800 .
C8 H32B 0.9800 .
C8 H32C 0.9800 .
C9 H31A 0.9800 .
C9 H31B 0.9800 .
C9 H31C 0.9800 .
C10 H27 1.0000 .
C10 C11 1.529(2) .
C10 C12 1.528(2) .
C11 H28A 0.9800 .
C11 H28B 0.9800 .
C11 H28C 0.9800 .
C12 H29A 0.9800 .
C12 H29B 0.9800 .
C12 H29C 0.9800 .
C13 H19A 0.9800 .
C13 H19B 0.9800 .
C13 H19C 0.9800 .
C13 C14 1.5157(19) .
C14 C15 1.4051(19) .
C15 H16 0.9500 .
C15 C16 1.3986(19) .
C16 C17 1.5166(19) .
C16 N2 1.3305(16) .
C17 H18A 0.9800 .
C17 H18B 0.9800 .
C17 H18C 0.9800 .
C18 C19 1.4093(19) .
C18 C23 1.4118(19) .
C18 N2 1.4356(17) .
C19 C20 1.390(2) .
C19 C24 1.515(2) .
C20 H35 0.9500 .
C20 C21 1.377(2) .
C21 H36 0.9500 .
C21 C22 1.380(2) .
C22 H37 0.9500 .
C22 C23 1.391(2) .
C23 C27 1.522(2) .
C24 H42 1.0000 .
C24 C25 1.514(2) .
C24 C26 1.524(2) .
C25 H43A 0.9800 .
C25 H43B 0.9800 .
C25 H43C 0.9800 .
C26 H44A 0.9800 .
C26 H44B 0.9800 .
C26 H44C 0.9800 .
C27 H39 1.0000 .
C27 C28 1.526(2) .
C27 C29 1.534(2) .
C28 H41A 0.9800 .
C28 H41B 0.9800 .
C28 H41C 0.9800 .
C29 H40A 0.9800 .
C29 H40B 0.9800 .
C29 H40C 0.9800 .
C30 C31 1.3941(19) .
C31 C32 1.4739(18) .
C32 C33 1.396(2) .
C32 C37 1.3902(19) .
C33 H8 0.9500 .
C33 C34 1.384(2) .
C34 H7 0.9500 .
C34 C35 1.383(2) .
C35 H6 0.9500 .
C35 C36 1.377(2) .
C36 H5 0.9500 .
C36 C37 1.388(2) .
C37 H4 0.9500 .
C38 C39 1.375(2) .
C38 C43 1.379(2) .
C39 H14 0.9500 .
C39 C40 1.393(2) .
C40 H13 0.9500 .
C40 C41 1.376(3) .
C41 H12 0.9500 .
C41 C42 1.374(3) .
C42 H11 0.9500 .
C42 C43 1.387(2) .
C43 H10 0.9500 .
C44 C45 1.375(6) .
C44 C49 1.387(7) .
C44 C50 1.496(6) .
C45 H1S 0.9500 .
C45 C46 1.378(7) .
C46 H6S 0.9500 .
C46 C47 1.364(8) .
C47 H5S 0.9500 .
C47 C48 1.365(8) .
C48 H4S 0.9500 .
C48 C49 1.379(7) .
C49 H3S 0.9500 .
C50 H7S1 0.9800 .
C50 H7S2 0.9800 .
C50 H7S3 0.9800 .

loop_
_geom_torsion_atom_site_label_1
_geom_torsion_atom_site_label_2
_geom_torsion_atom_site_label_3
_geom_torsion_atom_site_label_4
_geom_torsion
_geom_torsion_site_symmetry_1
_geom_torsion_site_symmetry_4
Mg1 N1 C1 C2 -88.81(14) . .
Mg1 N1 C1 C6 90.30(12) . .
Mg1 N1 C14 C13 165.01(10) . .
Mg1 N1 C14 C15 -14.33(18) . .
Mg1 N5 C30 Mg1 7.18(18) 3_676 .
Mg1 N5 C30 C31 -178.83(10) 3_676 .
Mg1 C30 C31 N3 172.73(10) . .
Mg1 C30 C31 C32 -13.5(2) . .
N1 C1 C2 C3 -177.87(12) . .
N1 C1 C2 C7 2.52(19) . .
N1 C1 C6 C5 178.75(12) . .
N1 C1 C6 C10 -0.12(18) . .
N1 C14 C15 C16 -9.2(2) . .
C1 N1 C14 C13 -9.81(18) . .
C1 N1 C14 C15 170.86(12) . .
C1 C2 C3 C4 -1.8(2) . .
C1 C2 C7 C8 -124.34(15) . .
C1 C2 C7 C9 113.08(15) . .
C1 C6 C10 C11 -146.48(13) . .
C1 C6 C10 C12 88.89(16) . .
C2 C1 C6 C5 -2.14(19) . .
C2 C1 C6 C10 178.99(12) . .
C2 C3 C4 C5 -0.3(2) . .
N3 N4 N5 Mg1 179.26(8) . 3_676
N3 N4 N5 C30 -0.20(15) . .
N3 C31 C32 C33 36.8(2) . .
N3 C31 C32 C37 -147.27(14) . .
N3 C38 C39 C40 -177.39(13) . .
N3 C38 C43 C42 178.03(13) . .
C3 C2 C7 C8 56.05(18) . .
C3 C2 C7 C9 -66.52(18) . .
C3 C4 C5 C6 1.2(2) . .
N4 N3 C31 C30 0.48(15) . .
N4 N3 C31 C32 -174.03(12) . .
N4 N3 C38 C39 66.87(18) . .
N4 N3 C38 C43 -111.06(14) . .
N4 N5 C30 Mg1 -173.51(9) . .
N4 N5 C30 C31 0.48(15) . .
C4 C5 C6 C1 0.0(2) . .
C4 C5 C6 C10 178.83(14) . .
N5 C30 C31 N3 -0.55(14) . .
N5 C30 C31 C32 173.24(14) . .
C5 C6 C10 C11 34.67(18) . .
C5 C6 C10 C12 -89.96(17) . .
C6 C1 C2 C3 3.1(2) . .
C6 C1 C2 C7 -176.56(12) . .
C7 C2 C3 C4 177.78(14) . .
C13 C14 C15 C16 171.48(14) . .
C14 N1 C1 C2 86.02(15) . .
C14 N1 C1 C6 -94.87(15) . .
C14 C15 C16 C17 -171.93(14) . .
C14 C15 C16 N2 9.0(2) . .
C15 C16 N2 Mg1 14.43(18) . .
C15 C16 N2 C18 -165.90(13) . .
C17 C16 N2 Mg1 -164.54(10) . .
C17 C16 N2 C18 15.13(19) . .
C18 C19 C20 C21 0.6(2) . .
C18 C19 C24 C25 -135.88(15) . .
C18 C19 C24 C26 99.76(17) . .
C18 C23 C27 C28 114.37(16) . .
C18 C23 C27 C29 -122.56(16) . .
C19 C18 C23 C22 -3.6(2) . .
C19 C18 C23 C27 173.85(13) . .
C19 C18 N2 Mg1 69.36(15) . .
C19 C18 N2 C16 -110.31(14) . .
C19 C20 C21 C22 -1.8(2) . .
C20 C19 C24 C25 47.5(2) . .
C20 C19 C24 C26 -76.88(18) . .
C20 C21 C22 C23 0.2(2) . .
C21 C22 C23 C18 2.5(2) . .
C21 C22 C23 C27 -175.08(14) . .
C22 C23 C27 C28 -68.20(18) . .
C22 C23 C27 C29 54.9(2) . .
C23 C18 C19 C20 2.1(2) . .
C23 C18 C19 C24 -174.55(12) . .
C23 C18 N2 Mg1 -107.62(12) . .
C23 C18 N2 C16 72.71(17) . .
C24 C19 C20 C21 177.31(14) . .
C30 C31 C32 C33 -136.25(16) . .
C30 C31 C32 C37 39.7(2) . .
C31 N3 N4 N5 -0.18(15) . .
C31 N3 C38 C39 -123.78(16) . .
C31 N3 C38 C43 58.3(2) . .
C31 C32 C33 C34 176.22(14) . .
C31 C32 C37 C36 -175.28(14) . .
C32 C33 C34 C35 -0.8(2) . .
C33 C32 C37 C36 0.8(2) . .
C33 C34 C35 C36 0.2(3) . .
C34 C35 C36 C37 0.8(3) . .
C35 C36 C37 C32 -1.4(2) . .
C37 C32 C33 C34 0.2(2) . .
C38 N3 N4 N5 170.99(12) . .
C38 N3 C31 C30 -169.53(13) . .
C38 N3 C31 C32 16.0(2) . .
C38 C39 C40 C41 -0.4(2) . .
C39 C38 C43 C42 0.1(2) . .
C39 C40 C41 C42 -0.3(3) . .
C40 C41 C42 C43 0.9(3) . .
C41 C42 C43 C38 -0.9(2) . .
C43 C38 C39 C40 0.5(2) . .
C44 C45 C46 C47 0.8(7) . .
C45 C44 C49 C48 0.9(7) . .
C45 C46 C47 C48 -0.4(7) . .
C46 C47 C48 C49 0.3(7) . .
C47 C48 C49 C44 -0.6(7) . .
C49 C44 C45 C46 -1.1(7) . .
C50 C44 C45 C46 177.7(4) . .
C50 C44 C49 C48 -177.8(4) . .
N2 C18 C19 C20 -174.83(12) . .
N2 C18 C19 C24 8.49(19) . .
N2 C18 C23 C22 173.35(12) . .
N2 C18 C23 C27 -9.2(2) . .
